data_7250428
loop_
_publ_author_name
'Yuan, Yue'
'Huang, Liangliang'
'Lu, Yang'
'Shao, Xin'
'Bi, Yanfeng'

_publ_section_title
;
 A dual-function europium sulfite--oxalate complex for proton conduction
 and selection of Fe3+ ions
;
_journal_issue 28
_journal_name_full CrystEngComm
_journal_page_first 4844
_journal_page_last 4850
_journal_paper_doi 10.1039/D5CE00458F
_journal_volume 27
_journal_year 2025
_chemical_formula_sum 'C2 H4 Eu Na O9 S'
_chemical_formula_weight 379.06
_space_group_crystal_system monoclinic
_space_group_IT_number 14
_space_group_name_Hall '-P 2ybc'
_space_group_name_H-M_alt 'P 1 21/c 1'
_atom_sites_solution_hydrogens mixed
_audit_creation_method SHELXL-2014/7
_audit_update_record
;
2025-03-25 deposited with the CCDC.	2025-05-22 downloaded from the CCDC.
;
_cell_angle_alpha 90
_cell_angle_beta 92.415(4)
_cell_angle_gamma 90
_cell_formula_units_Z 4
_cell_length_a 6.5974(9)
_cell_length_b 13.245(2)
_cell_length_c 8.8593(13)
_cell_measurement_reflns_used 6668
_cell_measurement_temperature 296(2)
_cell_measurement_theta_max 25.3546
_cell_measurement_theta_min 2.7677
_cell_volume 773.46(19)
_computing_structure_refinement 'SHELXL-2014/7 (Sheldrick, 2014)'
_diffrn_ambient_temperature 296(2)
_diffrn_measured_fraction_theta_full 0.992
_diffrn_measured_fraction_theta_max 0.992
_diffrn_measurement_device_type 'Bruker D8 QUEST'
_diffrn_measurement_method '\f & \w scans'
_diffrn_radiation_type MoK\a
_diffrn_radiation_wavelength 0.71073
_diffrn_reflns_av_R_equivalents 0.0347
_diffrn_reflns_av_unetI/netI 0.0232
_diffrn_reflns_Laue_measured_fraction_full 0.992
_diffrn_reflns_Laue_measured_fraction_max 0.992
_diffrn_reflns_limit_h_max 7
_diffrn_reflns_limit_h_min -7
_diffrn_reflns_limit_k_max 15
_diffrn_reflns_limit_k_min -15
_diffrn_reflns_limit_l_max 10
_diffrn_reflns_limit_l_min -10
_diffrn_reflns_number 9382
_diffrn_reflns_point_group_measured_fraction_full 0.992
_diffrn_reflns_point_group_measured_fraction_max 0.992
_diffrn_reflns_theta_full 25.242
_diffrn_reflns_theta_max 25.366
_diffrn_reflns_theta_min 3.076
_exptl_absorpt_coefficient_mu 8.463
_exptl_absorpt_correction_T_max 0.7452
_exptl_absorpt_correction_T_min 0.5620
_exptl_absorpt_correction_type multi-scan
_exptl_absorpt_process_details
;
 SADABS 2016/2: Krause, L., Herbst-Irmer, R., Sheldrick G.M. & Stalke D.,
 J. Appl. Cryst. 48 (2015) 3-10
;
_exptl_crystal_colour colorless
_exptl_crystal_density_diffrn 3.255
_exptl_crystal_description block
_exptl_crystal_F_000 712
_exptl_crystal_size_max 0.170
_exptl_crystal_size_mid 0.170
_exptl_crystal_size_min 0.160
_refine_diff_density_max 0.593
_refine_diff_density_min -0.692
_refine_diff_density_rms 0.120
_refine_ls_extinction_method none
_refine_ls_goodness_of_fit_ref 1.069
_refine_ls_hydrogen_treatment constr
_refine_ls_matrix_type full
_refine_ls_number_parameters 127
_refine_ls_number_reflns 1406
_refine_ls_number_restraints 0
_refine_ls_restrained_S_all 1.069
_refine_ls_R_factor_all 0.0178
_refine_ls_R_factor_gt 0.0172
_refine_ls_shift/su_max 0.000
_refine_ls_shift/su_mean 0.000
_refine_ls_structure_factor_coef Fsqd
_refine_ls_weighting_details 'w=1/[\s^2^(Fo^2^)+(0.0162P)^2^+1.1630P] where P=(Fo^2^+2Fc^2^)/3'
_refine_ls_weighting_scheme calc
_refine_ls_wR_factor_gt 0.0393
_refine_ls_wR_factor_ref 0.0398
_reflns_Friedel_coverage 0.000
_reflns_number_gt 1362
_reflns_number_total 1406
_reflns_threshold_expression 'I > 2\s(I)'
_cod_data_source_file d5ce00458f2.cif
_cod_data_source_block Compound_1
_cod_depositor_comments 'Adding full bibliography for 7250428.cif.'
_cod_original_cell_volume 773.49(19)
_cod_original_sg_symbol_H-M 'P 21/c'
_cod_database_code 7250428
_shelx_shelxl_version_number 2014/7
_shelx_space_group_comment
;
The symmetry employed for this shelxl refinement is uniquely defined
by the following loop, which should always be used as a source of
symmetry information in preference to the above space-group names.
They are only intended as comments.
;
_shelx_estimated_absorpt_t_min 0.327
_shelx_estimated_absorpt_t_max 0.345

loop_
_space_group_symop_operation_xyz
'x, y, z'
'-x, y+1/2, -z+1/2'
'-x, -y, -z'
'x, -y-1/2, z-1/2'

loop_
_atom_site_label
_atom_site_type_symbol
_atom_site_fract_x
_atom_site_fract_y
_atom_site_fract_z
_atom_site_U_iso_or_equiv
_atom_site_adp_type
_atom_site_occupancy
_atom_site_site_symmetry_order
_atom_site_calc_flag
_atom_site_refinement_flags_posn
_atom_site_refinement_flags_adp
_atom_site_refinement_flags_occupancy
_atom_site_disorder_assembly
_atom_site_disorder_group
Eu1 Eu 0.76123(2) 0.58417(2) 0.72061(2) 0.01143(8) Uani 1 1 d . . . . .
S1 S 0.26496(11) 0.45968(6) 0.69927(9) 0.01346(18) Uani 1 1 d . . . . .
C1 C 0.6380(5) 0.7819(2) 0.5208(3) 0.0135(7) Uani 1 1 d . . . . .
C2 C 0.8708(5) 0.7848(2) 0.5347(4) 0.0146(7) Uani 1 1 d . . . . .
Na1 Na 0.26014(19) 0.71822(13) 0.77203(15) 0.0272(4) Uani 1 1 d . . . . .
O1 O 0.4311(4) 0.53387(19) 0.6627(3) 0.0245(6) Uani 1 1 d . . . . .
O2 O 0.7706(4) 0.3918(2) 0.6169(3) 0.0249(6) Uani 1 1 d . . . . .
H3 H 0.6886 0.3979 0.5455 0.030 Uiso 1 1 d R U . . .
H4 H 0.8845 0.3917 0.5765 0.030 Uiso 1 1 d R U . . .
O3 O 0.7293(4) 0.4638(2) 0.9273(3) 0.0262(6) Uani 1 1 d . . . . .
O4 O 0.5497(3) 0.72875(17) 0.6131(3) 0.0208(5) Uani 1 1 d . . . . .
O5 O 0.9545(3) 0.73529(17) 0.6407(2) 0.0190(5) Uani 1 1 d . . . . .
O6 O 0.0947(4) 0.5287(2) 0.7425(3) 0.0319(7) Uani 1 1 d . . . . .
O7 O 0.1948(4) 0.41502(16) 0.5480(3) 0.0200(5) Uani 1 1 d . . . . .
O8 O 0.5549(3) 0.83280(18) 0.4164(2) 0.0193(5) Uani 1 1 d . . . . .
O9 O 0.9585(3) 0.83640(18) 0.4387(3) 0.0200(5) Uani 1 1 d . . . . .
H1 H 0.6429 0.4412 0.9861 0.024 Uiso 1 1 d R U . . .
H2 H 0.8288 0.4487 0.9873 0.024 Uiso 1 1 d R U . . .

loop_
_atom_site_aniso_label
_atom_site_aniso_U_11
_atom_site_aniso_U_22
_atom_site_aniso_U_33
_atom_site_aniso_U_23
_atom_site_aniso_U_13
_atom_site_aniso_U_12
Eu1 0.00920(11) 0.01489(12) 0.01020(11) -0.00037(6) 0.00036(7) -0.00072(6)
S1 0.0129(4) 0.0146(4) 0.0129(4) -0.0014(3) -0.0001(3) 0.0001(3)
C1 0.0174(17) 0.0135(16) 0.0095(15) -0.0033(13) 0.0000(13) -0.0012(13)
C2 0.0187(17) 0.0127(16) 0.0125(16) -0.0028(13) -0.0002(13) -0.0019(13)
Na1 0.0138(7) 0.0432(10) 0.0242(8) 0.0012(7) -0.0043(6) 0.0012(6)
O1 0.0156(13) 0.0323(15) 0.0257(14) -0.0059(11) 0.0003(10) -0.0095(11)
O2 0.0181(13) 0.0352(15) 0.0210(14) -0.0002(11) -0.0027(11) -0.0007(11)
O3 0.0252(14) 0.0327(15) 0.0206(13) 0.0129(11) -0.0005(10) -0.0030(11)
O4 0.0181(13) 0.0222(13) 0.0225(13) 0.0060(10) 0.0060(10) 0.0013(10)
O5 0.0179(12) 0.0210(13) 0.0174(12) 0.0062(10) -0.0074(10) -0.0033(10)
O6 0.0132(13) 0.0446(17) 0.0378(16) -0.0233(13) -0.0005(11) 0.0062(12)
O7 0.0227(14) 0.0222(13) 0.0151(13) -0.0063(9) 0.0012(10) -0.0060(10)
O8 0.0138(12) 0.0257(13) 0.0181(12) 0.0063(10) -0.0025(10) 0.0015(10)
O9 0.0158(12) 0.0253(13) 0.0187(12) 0.0089(10) 0.0004(10) -0.0019(10)

loop_
_atom_type_symbol
_atom_type_description
_atom_type_scat_dispersion_real
_atom_type_scat_dispersion_imag
_atom_type_scat_source
C C 0.0033 0.0016 'International Tables Vol C Tables 4.2.6.8 and 6.1.1.4'
Eu Eu -0.1578 3.6682 'International Tables Vol C Tables 4.2.6.8 and 6.1.1.4'
O O 0.0106 0.0060 'International Tables Vol C Tables 4.2.6.8 and 6.1.1.4'
S S 0.1246 0.1234 'International Tables Vol C Tables 4.2.6.8 and 6.1.1.4'
Na Na 0.0362 0.0249 'International Tables Vol C Tables 4.2.6.8 and 6.1.1.4'
H H 0.0000 0.0000 'International Tables Vol C Tables 4.2.6.8 and 6.1.1.4'

loop_
_geom_angle_atom_site_label_1
_geom_angle_atom_site_label_2
_geom_angle_atom_site_label_3
_geom_angle
_geom_angle_site_symmetry_1
_geom_angle_site_symmetry_3
_geom_angle_publ_flag
O1 Eu1 O6 143.86(10) . 1_655 ?
O1 Eu1 O7 86.21(8) . 3_666 ?
O6 Eu1 O7 86.02(9) 1_655 3_666 ?
O1 Eu1 O3 82.43(9) . . ?
O6 Eu1 O3 80.91(9) 1_655 . ?
O7 Eu1 O3 139.53(8) 3_666 . ?
O1 Eu1 O5 131.01(8) . . ?
O6 Eu1 O5 77.50(9) 1_655 . ?
O7 Eu1 O5 68.38(7) 3_666 . ?
O3 Eu1 O5 142.96(8) . . ?
O1 Eu1 O8 75.28(8) . 4_576 ?
O6 Eu1 O8 128.51(8) 1_655 4_576 ?
O7 Eu1 O8 140.70(8) 3_666 4_576 ?
O3 Eu1 O8 72.60(8) . 4_576 ?
O5 Eu1 O8 98.25(8) . 4_576 ?
O1 Eu1 O9 137.95(8) . 4_576 ?
O6 Eu1 O9 67.05(8) 1_655 4_576 ?
O7 Eu1 O9 132.61(8) 3_666 4_576 ?
O3 Eu1 O9 75.84(8) . 4_576 ?
O5 Eu1 O9 68.14(7) . 4_576 ?
O8 Eu1 O9 64.08(7) 4_576 4_576 ?
O1 Eu1 O4 68.64(8) . . ?
O6 Eu1 O4 140.96(9) 1_655 . ?
O7 Eu1 O4 73.29(8) 3_666 . ?
O3 Eu1 O4 135.39(8) . . ?
O5 Eu1 O4 64.27(7) . . ?
O8 Eu1 O4 67.75(7) 4_576 . ?
O9 Eu1 O4 103.41(8) 4_576 . ?
O1 Eu1 O2 71.88(8) . . ?
O6 Eu1 O2 72.26(8) 1_655 . ?
O7 Eu1 O2 70.35(7) 3_666 . ?
O3 Eu1 O2 69.19(9) . . ?
O5 Eu1 O2 129.76(8) . . ?
O8 Eu1 O2 131.96(8) 4_576 . ?
O9 Eu1 O2 129.46(8) 4_576 . ?
O4 Eu1 O2 127.12(8) . . ?
O1 Eu1 C2 110.68(9) . . ?
O6 Eu1 C2 94.11(10) 1_655 . ?
O7 Eu1 C2 56.84(8) 3_666 . ?
O3 Eu1 C2 161.56(8) . . ?
O5 Eu1 C2 20.69(8) . . ?
O8 Eu1 C2 97.58(8) 4_576 . ?
O9 Eu1 C2 85.85(8) 4_576 . ?
O4 Eu1 C2 46.86(8) . . ?
O2 Eu1 C2 126.36(8) . . ?
O1 Eu1 C1 84.24(9) . . ?
O6 Eu1 C1 121.07(9) 1_655 . ?
O7 Eu1 C1 59.70(8) 3_666 . ?
O3 Eu1 C1 155.20(8) . . ?
O5 Eu1 C1 46.85(7) . . ?
O8 Eu1 C1 83.83(8) 4_576 . ?
O9 Eu1 C1 101.02(8) 4_576 . ?
O4 Eu1 C1 20.44(7) . . ?
O2 Eu1 C1 125.62(8) . . ?
C2 Eu1 C1 27.46(8) . . ?
O1 Eu1 Na1 167.43(7) . 1_655 ?
O6 Eu1 Na1 46.81(7) 1_655 1_655 ?
O7 Eu1 Na1 88.64(6) 3_666 1_655 ?
O3 Eu1 Na1 108.71(6) . 1_655 ?
O5 Eu1 Na1 36.62(5) . 1_655 ?
O8 Eu1 Na1 102.00(6) 4_576 1_655 ?
O9 Eu1 Na1 44.39(6) 4_576 1_655 ?
O4 Eu1 Na1 98.89(6) . 1_655 ?
O2 Eu1 Na1 116.99(6) . 1_655 ?
C2 Eu1 Na1 57.14(6) . 1_655 ?
C1 Eu1 Na1 83.26(6) . 1_655 ?
O6 S1 O1 102.35(16) . . ?
O6 S1 O7 104.89(14) . . ?
O1 S1 O7 105.08(14) . . ?
O4 C1 O8 126.0(3) . . ?
O4 C1 C2 117.2(3) . . ?
O8 C1 C2 116.8(3) . . ?
O4 C1 Eu1 45.37(15) . . ?
O8 C1 Eu1 158.3(2) . . ?
C2 C1 Eu1 75.53(16) . . ?
O9 C2 O5 126.3(3) . . ?
O9 C2 C1 116.7(3) . . ?
O5 C2 C1 117.0(3) . . ?
O9 C2 Eu1 156.5(2) . . ?
O5 C2 Eu1 44.57(15) . . ?
C1 C2 Eu1 77.01(16) . . ?
O5 Na1 O8 168.63(11) 1_455 4_576 ?
O5 Na1 O2 91.42(10) 1_455 2_656 ?
O8 Na1 O2 97.29(9) 4_576 2_656 ?
O5 Na1 O9 69.04(8) 1_455 4_476 ?
O8 Na1 O9 103.93(9) 4_576 4_476 ?
O2 Na1 O9 87.49(9) 2_656 4_476 ?
O5 Na1 Eu1 40.33(6) 1_455 1_455 ?
O8 Na1 Eu1 128.60(8) 4_576 1_455 ?
O2 Na1 Eu1 113.32(7) 2_656 1_455 ?
O9 Na1 Eu1 41.99(5) 4_476 1_455 ?
S1 O1 Eu1 145.16(16) . . ?
Na1 O2 Eu1 136.39(11) 2_646 . ?
Na1 O2 H3 109.3 2_646 . ?
Eu1 O2 H3 98.4 . . ?
Na1 O2 H4 104.6 2_646 . ?
Eu1 O2 H4 100.2 . . ?
H3 O2 H4 104.1 . . ?
Eu1 O3 H1 140.9 . . ?
Eu1 O3 H2 122.2 . . ?
H1 O3 H2 93.1 . . ?
C1 O4 Eu1 114.2(2) . . ?
C2 O5 Na1 141.3(2) . 1_655 ?
C2 O5 Eu1 114.7(2) . . ?
Na1 O5 Eu1 103.05(9) 1_655 . ?
S1 O6 Eu1 152.08(15) . 1_455 ?
S1 O7 Eu1 145.54(14) . 3_666 ?
C1 O8 Na1 124.5(2) . 4_575 ?
C1 O8 Eu1 120.94(19) . 4_575 ?
Na1 O8 Eu1 102.02(9) 4_575 4_575 ?
C2 O9 Eu1 120.7(2) . 4_575 ?
C2 O9 Na1 127.9(2) . 4_675 ?
Eu1 O9 Na1 93.62(8) 4_575 4_675 ?

loop_
_geom_bond_atom_site_label_1
_geom_bond_atom_site_label_2
_geom_bond_distance
_geom_bond_site_symmetry_2
_geom_bond_publ_flag
Eu1 O1 2.315(2) . ?
Eu1 O6 2.320(2) 1_655 ?
Eu1 O7 2.410(3) 3_666 ?
Eu1 O3 2.443(2) . ?
Eu1 O5 2.492(2) . ?
Eu1 O8 2.504(2) 4_576 ?
Eu1 O9 2.514(2) 4_576 ?
Eu1 O4 2.532(2) . ?
Eu1 O2 2.710(3) . ?
Eu1 C2 3.225(3) . ?
Eu1 C1 3.245(3) . ?
Eu1 Na1 3.7507(14) 1_655 ?
S1 O6 1.510(3) . ?
S1 O1 1.517(2) . ?
S1 O7 1.519(2) . ?
C1 O4 1.242(4) . ?
C1 O8 1.253(4) . ?
C1 C2 1.536(5) . ?
C2 O9 1.252(4) . ?
C2 O5 1.254(4) . ?
Na1 O5 2.297(2) 1_455 ?
Na1 O8 2.380(3) 4_576 ?
Na1 O2 2.513(3) 2_656 ?
Na1 O9 2.629(3) 4_476 ?
Na1 Eu1 3.7507(14) 1_455 ?
O2 Na1 2.513(3) 2_646 ?
O2 H3 0.8183 . ?
O2 H4 0.8457 . ?
O3 H1 0.8435 . ?
O3 H2 0.8508 . ?
O5 Na1 2.297(2) 1_655 ?
O6 Eu1 2.320(2) 1_455 ?
O7 Eu1 2.410(3) 3_666 ?
O8 Na1 2.380(3) 4_575 ?
O8 Eu1 2.504(2) 4_575 ?
O9 Eu1 2.514(2) 4_575 ?
O9 Na1 2.629(3) 4_675 ?
